data_4106302
loop_
_publ_author_name
'Tao Wu'
'Xianhui Bu'
'Xiang Zhao'
'Ripsime Khazhakyan'
'Pingyun Feng'

_publ_section_title
;
 Phase Selection and Site-Selective Distribution by Tin and Sulfur in
 Supertetrahedral Zinc Gallium Selenides
;
_journal_name_full 'Journal of the American Chemical Society'
_journal_page_first 9616
_journal_page_last 9625
_journal_paper_doi 10.1021/ja203143q
_journal_volume 133
_journal_year 2011
_chemical_formula_sum 'C60 H144 Ga14 N12 S3.29 Se31.71 Sn2 Zn4'
_chemical_formula_weight 5118.11
_chemical_name_systematic
; 
 ? 
;
_space_group_IT_number 217
_symmetry_cell_setting cubic
_symmetry_space_group_name_Hall 'I -4 2 3'
_symmetry_space_group_name_H-M 'I -4 3 m'
_atom_sites_solution_hydrogens geom
_atom_sites_solution_primary direct
_atom_sites_solution_secondary difmap
_audit_creation_method SHELXL-97
_cell_angle_alpha 90.00
_cell_angle_beta 90.00
_cell_angle_gamma 90.00
_cell_formula_units_Z 2
_cell_length_a 18.7047(10)
_cell_length_b 18.7047(10)
_cell_length_c 18.7047(10)
_cell_measurement_reflns_used 210
_cell_measurement_temperature 150(2)
_cell_measurement_theta_max 15
_cell_measurement_theta_min 3.9
_cell_volume 6544.1(6)
_computing_structure_refinement 'SHELXL-97 (Sheldrick, 2008)'
_computing_structure_solution 'SHELXS-97 (Sheldrick, 2008)'
_diffrn_ambient_temperature 150(2)
_diffrn_measured_fraction_theta_full 0.999
_diffrn_measured_fraction_theta_max 0.999
_diffrn_measurement_device_type 'Bruker Apex2'
_diffrn_measurement_method '\w scan'
_diffrn_radiation_monochromator graphite
_diffrn_radiation_source 'fine-focus sealed tube'
_diffrn_radiation_type MoK\a
_diffrn_radiation_wavelength 0.71073
_diffrn_reflns_av_R_equivalents 0.0602
_diffrn_reflns_av_sigmaI/netI 0.0464
_diffrn_reflns_limit_h_max 23
_diffrn_reflns_limit_h_min -11
_diffrn_reflns_limit_k_max 14
_diffrn_reflns_limit_k_min -22
_diffrn_reflns_limit_l_max 21
_diffrn_reflns_limit_l_min -21
_diffrn_reflns_number 12241
_diffrn_reflns_theta_full 26.04
_diffrn_reflns_theta_max 26.04
_diffrn_reflns_theta_min 1.54
_exptl_absorpt_coefficient_mu 12.827
_exptl_absorpt_correction_type none
_exptl_absorpt_process_details none
_exptl_crystal_colour yellow
_exptl_crystal_density_diffrn 2.597
_exptl_crystal_density_meas ?
_exptl_crystal_description tetrahedral
_exptl_crystal_F_000 4746
_exptl_crystal_size_max 0.25
_exptl_crystal_size_mid 0.22
_exptl_crystal_size_min 0.19
_refine_diff_density_max 0.906
_refine_diff_density_min -0.749
_refine_diff_density_rms 0.105
_refine_ls_abs_structure_details 'Flack H D (1983), Acta Cryst. A39, 876-881'
_refine_ls_abs_structure_Flack 1.00(4)
_refine_ls_extinction_method none
_refine_ls_goodness_of_fit_ref 1.032
_refine_ls_hydrogen_treatment mixed
_refine_ls_matrix_type full
_refine_ls_number_parameters 82
_refine_ls_number_reflns 1235
_refine_ls_number_restraints 5
_refine_ls_restrained_S_all 1.030
_refine_ls_R_factor_all 0.0578
_refine_ls_R_factor_gt 0.0345
_refine_ls_shift/su_max 3.681
_refine_ls_shift/su_mean 0.135
_refine_ls_structure_factor_coef Fsqd
_refine_ls_weighting_details 'calc w=1/[\s^2^(Fo^2^)+(0.0054P)^2^+75.4930P] where P=(Fo^2^+2Fc^2^)/3'
_refine_ls_weighting_scheme calc
_refine_ls_wR_factor_gt 0.0727
_refine_ls_wR_factor_ref 0.0844
_reflns_number_gt 913
_reflns_number_total 1235
_reflns_threshold_expression >2sigma(I)
_cod_data_source_file ja203143q_si_002_10.cif
_cod_data_source_block OCF-40-ZnGaSnSeS-PR
_cod_depositor_comments
;
The following automatic conversions were performed:

'_exptl_crystal_density_meas' value 'none' was changed to '?' - the
value is perceived as not measured.

Automatic conversion script
Id: cif_fix_values 3008 2015-01-20 13:52:24Z robertas 
;
_cod_database_code 4106302

loop_
_symmetry_equiv_pos_as_xyz
'x, y, z'
'y, -x, -z'
'-x, -y, z'
'-y, x, -z'
'x, -y, -z'
'-y, -x, z'
'-x, y, -z'
'y, x, z'
'z, x, y'
'x, -z, -y'
'-z, -x, y'
'-x, z, -y'
'z, -x, -y'
'-x, -z, y'
'-z, x, -y'
'x, z, y'
'y, z, x'
'z, y, x'
'z, -y, -x'
'-z, -y, x'
'-z, y, -x'
'y, -z, -x'
'-y, -z, x'
'-y, z, -x'
'x+1/2, y+1/2, z+1/2'
'y+1/2, -x+1/2, -z+1/2'
'-x+1/2, -y+1/2, z+1/2'
'-y+1/2, x+1/2, -z+1/2'
'x+1/2, -y+1/2, -z+1/2'
'-y+1/2, -x+1/2, z+1/2'
'-x+1/2, y+1/2, -z+1/2'
'y+1/2, x+1/2, z+1/2'
'z+1/2, x+1/2, y+1/2'
'x+1/2, -z+1/2, -y+1/2'
'-z+1/2, -x+1/2, y+1/2'
'-x+1/2, z+1/2, -y+1/2'
'z+1/2, -x+1/2, -y+1/2'
'-x+1/2, -z+1/2, y+1/2'
'-z+1/2, x+1/2, -y+1/2'
'x+1/2, z+1/2, y+1/2'
'y+1/2, z+1/2, x+1/2'
'z+1/2, y+1/2, x+1/2'
'z+1/2, -y+1/2, -x+1/2'
'-z+1/2, -y+1/2, x+1/2'
'-z+1/2, y+1/2, -x+1/2'
'y+1/2, -z+1/2, -x+1/2'
'-y+1/2, -z+1/2, x+1/2'
'-y+1/2, z+1/2, -x+1/2'

loop_
_atom_site_label
_atom_site_type_symbol
_atom_site_fract_x
_atom_site_fract_y
_atom_site_fract_z
_atom_site_U_iso_or_equiv
_atom_site_adp_type
_atom_site_occupancy
_atom_site_symmetry_multiplicity
_atom_site_calc_flag
_atom_site_refinement_flags
Ga1 Ga 0.28440(5) 0.28440(5) 0.28440(5) 0.0306(5) Uani 0.50 6 d SP
Sn1 Sn 0.28440(5) 0.28440(5) 0.28440(5) 0.0306(5) Uani 0.50 6 d SP
Ga2 Ga 0.42695(4) 0.28295(7) 0.42695(4) 0.0264(4) Uani 1 2 d S
Zn1 Zn 0.57219(7) 0.42781(7) 0.42781(7) 0.0244(5) Uani 1 6 d S
Se1 Se 0.20921(9) 0.20921(9) 0.20921(9) 0.0838(16) Uani 0.919(18) 6 d SP
Se2 Se 0.35836(5) 0.20167(7) 0.35836(5) 0.0402(5) Uani 0.980(10) 2 d SP
Se3 Se 0.5000 0.20816(9) 0.5000 0.0296(6) Uani 0.884(11) 4 d SP
Se4 Se 0.50440(7) 0.34947(4) 0.34947(4) 0.0247(4) Uani 0.892(9) 2 d SP
Se5 Se 0.5000 0.5000 0.5000 0.0148(19) Uani 0.27(2) 24 d SP
S1 S 0.20921(9) 0.20921(9) 0.20921(9) 0.0838(16) Uani 0.081(18) 6 d SP
S2 S 0.35836(5) 0.20167(7) 0.35836(5) 0.0402(5) Uani 0.020(11) 2 d SP
S3 S 0.5000 0.20816(9) 0.5000 0.0296(6) Uani 0.116(11) 4 d SP
S4 S 0.50440(7) 0.34947(4) 0.34947(4) 0.0247(4) Uani 0.108(10) 2 d SP
S5 S 0.5000 0.5000 0.5000 0.0148(19) Uani 0.73(2) 24 d SP
N1 N 0.6214(6) 0.3786(6) 0.1818(9) 0.079(5) Uani 1 2 d S
H1A H 0.5875 0.4125 0.1931 2(3) Uiso 1 2 calc SR
H1B H 0.6391 0.3609 0.2241 2(3) Uiso 1 2 calc SR
C1 C 0.5859(10) 0.3201(9) 0.1435(11) 0.111(6) Uani 1 1 d .
H1C H 0.6186 0.2788 0.1397 1.0(6) Uiso 1 1 calc R
H1D H 0.5429 0.3048 0.1703 2(2) Uiso 1 1 calc R
C3 C 0.6260(19) 0.3740(19) 0.0271(15) 0.184(14) Uani 1 2 d S
H3A H 0.6082 0.3918 -0.0195 0.17(12) Uiso 1 2 calc SR
H3B H 0.6629 0.3371 0.0183 0.17(14) Uiso 1 2 calc SR
C2 C 0.5653(14) 0.3442(13) 0.0718(13) 0.172(9) Uani 1 1 d .
H2A H 0.5280 0.3814 0.0766 2(2) Uiso 1 1 calc R
H2B H 0.5438 0.3033 0.0459 0.12(5) Uiso 1 1 calc R

loop_
_atom_site_aniso_label
_atom_site_aniso_U_11
_atom_site_aniso_U_22
_atom_site_aniso_U_33
_atom_site_aniso_U_23
_atom_site_aniso_U_13
_atom_site_aniso_U_12
Ga1 0.0306(5) 0.0306(5) 0.0306(5) -0.0080(4) -0.0080(4) -0.0080(4)
Sn1 0.0306(5) 0.0306(5) 0.0306(5) -0.0080(4) -0.0080(4) -0.0080(4)
Ga2 0.0279(5) 0.0235(7) 0.0279(5) -0.0018(4) -0.0012(5) -0.0018(4)
Zn1 0.0244(5) 0.0244(5) 0.0244(5) 0.0005(6) -0.0005(6) -0.0005(6)
Se1 0.0838(16) 0.0838(16) 0.0838(16) -0.0275(10) -0.0275(10) -0.0275(10)
Se2 0.0450(6) 0.0306(8) 0.0450(6) -0.0090(4) -0.0093(6) -0.0090(4)
Se3 0.0331(7) 0.0225(10) 0.0331(7) 0.000 -0.0030(9) 0.000
Se4 0.0254(7) 0.0244(5) 0.0244(5) -0.0019(5) -0.0004(4) -0.0004(4)
Se5 0.0148(19) 0.0148(19) 0.0148(19) 0.000 0.000 0.000
S1 0.0838(16) 0.0838(16) 0.0838(16) -0.0275(10) -0.0275(10) -0.0275(10)
S2 0.0450(6) 0.0306(8) 0.0450(6) -0.0090(4) -0.0093(6) -0.0090(4)
S3 0.0331(7) 0.0225(10) 0.0331(7) 0.000 -0.0030(9) 0.000
S4 0.0254(7) 0.0244(5) 0.0244(5) -0.0019(5) -0.0004(4) -0.0004(4)
S5 0.0148(19) 0.0148(19) 0.0148(19) 0.000 0.000 0.000
N1 0.074(6) 0.074(6) 0.089(12) -0.016(6) 0.016(6) 0.003(8)
C1 0.129(14) 0.093(11) 0.111(13) -0.040(10) -0.009(11) 0.005(10)
C3 0.24(2) 0.24(2) 0.07(2) -0.029(16) 0.029(16) -0.02(4)
C2 0.20(2) 0.18(2) 0.132(18) -0.066(17) -0.005(17) -0.097(18)

loop_
_atom_type_symbol
_atom_type_description
_atom_type_scat_dispersion_real
_atom_type_scat_dispersion_imag
_atom_type_scat_source
Ga Ga 0.2307 1.6083 'International Tables Vol C Tables 4.2.6.8 and 6.1.1.4'
Se Se -0.0929 2.2259 'International Tables Vol C Tables 4.2.6.8 and 6.1.1.4'
Zn Zn 0.2839 1.4301 'International Tables Vol C Tables 4.2.6.8 and 6.1.1.4'
Sn Sn -0.6537 1.4246 'International Tables Vol C Tables 4.2.6.8 and 6.1.1.4'
C C 0.0033 0.0016 'International Tables Vol C Tables 4.2.6.8 and 6.1.1.4'
H H 0.0000 0.0000 'International Tables Vol C Tables 4.2.6.8 and 6.1.1.4'
N N 0.0061 0.0033 'International Tables Vol C Tables 4.2.6.8 and 6.1.1.4'
S S 0.1246 0.1234 'International Tables Vol C Tables 4.2.6.8 and 6.1.1.4'

loop_
_geom_angle_atom_site_label_1
_geom_angle_atom_site_label_2
_geom_angle_atom_site_label_3
_geom_angle
_geom_angle_site_symmetry_1
_geom_angle_site_symmetry_3
Se1 Ga1 Se2 106.39(5) . .
Se1 Ga1 S2 106.39(5) . 9
Se2 Ga1 S2 112.37(4) . 9
Se1 Ga1 Se2 106.39(5) . 9
Se2 Ga1 Se2 112.37(4) . 9
S2 Ga1 Se2 0.00(6) 9 9
Se1 Ga1 Se2 106.39(5) . 8
Se2 Ga1 Se2 112.37(4) . 8
S2 Ga1 Se2 112.37(4) 9 8
Se2 Ga1 Se2 112.37(4) 9 8
Se1 Ga1 S2 106.39(5) . 8
Se2 Ga1 S2 112.37(4) . 8
S2 Ga1 S2 112.37(4) 9 8
Se2 Ga1 S2 112.37(4) 9 8
Se2 Ga1 S2 0.00(6) 8 8
Se2 Ga2 Se3 104.14(6) . .
Se2 Ga2 S4 109.46(4) . 17
Se3 Ga2 S4 107.73(4) . 17
Se2 Ga2 Se4 109.46(4) . 17
Se3 Ga2 Se4 107.73(4) . 17
S4 Ga2 Se4 0.00(6) 17 17
Se2 Ga2 Se4 109.46(4) . .
Se3 Ga2 Se4 107.73(4) . .
S4 Ga2 Se4 117.47(7) 17 .
Se4 Ga2 Se4 117.47(7) 17 .
Se5 Zn1 Se4 113.27(5) . .
Se5 Zn1 S4 113.27(5) . 21_656
Se4 Zn1 S4 105.42(6) . 21_656
Se5 Zn1 Se4 113.27(5) . 21_656
Se4 Zn1 Se4 105.42(6) . 21_656
S4 Zn1 Se4 0.00(6) 21_656 21_656
Se5 Zn1 Se4 113.27(5) . 6_665
Se4 Zn1 Se4 105.42(6) . 6_665
S4 Zn1 Se4 105.42(6) 21_656 6_665
Se4 Zn1 Se4 105.42(6) 21_656 6_665
Se5 Zn1 S4 113.27(5) . 6_665
Se4 Zn1 S4 105.42(6) . 6_665
S4 Zn1 S4 105.42(6) 21_656 6_665
Se4 Zn1 S4 105.42(6) 21_656 6_665
Se4 Zn1 S4 0.00(6) 6_665 6_665
Ga2 Se2 Ga1 101.70(6) . .
Ga2 Se3 Ga2 108.19(8) 7_656 .
Ga2 Se4 Ga2 105.22(7) . 9
Ga2 Se4 Zn1 105.29(5) . .
Ga2 Se4 Zn1 105.29(5) 9 .
Zn1 Se5 Zn1 109.5 4_656 3_665
Zn1 Se5 Zn1 109.5 4_656 2_566
Zn1 Se5 Zn1 109.5 3_665 2_566
Zn1 Se5 Zn1 109.5 4_656 .
Zn1 Se5 Zn1 109.5 3_665 .
Zn1 Se5 Zn1 109.5 2_566 .
C1 N1 C1 115.9(19) 6_665 .
C2 C1 N1 109.7(16) . .
C2 C3 C2 104(2) . 6_665
C1 C2 C3 115(2) . .

loop_
_geom_bond_atom_site_label_1
_geom_bond_atom_site_label_2
_geom_bond_distance
_geom_bond_site_symmetry_2
Ga1 Se1 2.436(3) .
Ga1 Se2 2.4943(14) .
Ga1 S2 2.4943(14) 9
Ga1 Se2 2.4943(14) 9
Ga1 Se2 2.4943(14) 8
Ga1 S2 2.4943(14) 8
Ga2 Se2 2.3672(18) .
Ga2 Se3 2.3855(15) .
Ga2 S4 2.3973(11) 17
Ga2 Se4 2.3973(11) 17
Ga2 Se4 2.3973(11) .
Zn1 Se5 2.339(2) .
Zn1 Se4 2.4295(15) .
Zn1 S4 2.4296(15) 21_656
Zn1 Se4 2.4296(15) 21_656
Zn1 Se4 2.4296(15) 6_665
Zn1 S4 2.4296(15) 6_665
Se3 Ga2 2.3854(15) 7_656
Se4 Ga2 2.3973(11) 9
Se5 Zn1 2.339(2) 4_656
Se5 Zn1 2.339(2) 3_665
Se5 Zn1 2.339(2) 2_566
N1 C1 1.467(16) 6_665
N1 C1 1.467(16) .
C1 C2 1.47(2) .
C3 C2 1.52(3) .
C3 C2 1.52(3) 6_665
